data_2225966
loop_
_publ_author_name
'Gao, Rong-Hua'
'Yang, Li-Li'

_publ_section_title
;
 Tetrakis(di-4-pyridylsulfane)dinitratocopper(II)
;
_journal_coeditor_code RZ2428
_journal_issue 5
_journal_name_full 'Acta Crystallographica Section E'
_journal_page_first m487
_journal_paper_doi 10.1107/S1600536810011414
_journal_volume 66
_journal_year 2010
_chemical_formula_iupac '[Cu (N O3)2 (C10 H8 N2 S)4]'
_chemical_formula_moiety 'C40 H32 Cu N10 O6 S4'
_chemical_formula_sum 'C40 H32 Cu N10 O6 S4'
_chemical_formula_weight 940.59
_chemical_name_systematic
;
Tetrakis(di-4-pyridylsulfane)dinitratocopper(II)
;
_space_group_IT_number 2
_symmetry_cell_setting triclinic
_symmetry_space_group_name_Hall '-P 1'
_symmetry_space_group_name_H-M 'P -1'
_atom_sites_solution_hydrogens geom
_atom_sites_solution_primary direct
_atom_sites_solution_secondary difmap
_audit_creation_method SHELXL-97
_cell_angle_alpha 84.408(6)
_cell_angle_beta 73.759(6)
_cell_angle_gamma 79.180(6)
_cell_formula_units_Z 1
_cell_length_a 9.299(4)
_cell_length_b 10.765(5)
_cell_length_c 10.978(5)
_cell_measurement_reflns_used 4796
_cell_measurement_temperature 296(2)
_cell_measurement_theta_max 28.19
_cell_measurement_theta_min 2.31
_cell_volume 1035.1(8)
_computing_cell_refinement 'SAINT (Bruker, 2004)'
_computing_data_collection 'APEX2 (Bruker, 2004)'
_computing_data_reduction 'SAINT (Bruker, 2004)'
_computing_molecular_graphics 'ORTEP-3 for Windows (Farrugia, 1997) and DIAMOND (Brandenburg, 2006)'
_computing_publication_material 'SHELXL97 (Sheldrick, 2008) and PLATON (Spek, 2009)'
_computing_structure_refinement 'SHELXL97 (Sheldrick, 2008)'
_computing_structure_solution 'SHELXS97 (Sheldrick, 2008)'
_diffrn_ambient_temperature 296(2)
_diffrn_measured_fraction_theta_full 0.987
_diffrn_measured_fraction_theta_max 0.987
_diffrn_measurement_device_type 'Bruker SMART APEXII'
_diffrn_measurement_method \w
_diffrn_radiation_monochromator graphite
_diffrn_radiation_source 'fine-focus sealed tube'
_diffrn_radiation_type MoK\a
_diffrn_radiation_wavelength 0.71073
_diffrn_reflns_av_R_equivalents 0.0614
_diffrn_reflns_av_sigmaI/netI 0.0899
_diffrn_reflns_limit_h_max 11
_diffrn_reflns_limit_h_min -11
_diffrn_reflns_limit_k_max 12
_diffrn_reflns_limit_k_min -12
_diffrn_reflns_limit_l_max 12
_diffrn_reflns_limit_l_min -13
_diffrn_reflns_number 7479
_diffrn_reflns_theta_full 25.20
_diffrn_reflns_theta_max 25.20
_diffrn_reflns_theta_min 1.93
_diffrn_standards_decay_% 0
_diffrn_standards_number 0
_exptl_absorpt_coefficient_mu 0.790
_exptl_absorpt_correction_T_max 0.874
_exptl_absorpt_correction_T_min 0.847
_exptl_absorpt_correction_type multi-scan
_exptl_absorpt_process_details '(SADABS; Bruker, 2000)'
_exptl_crystal_colour blue
_exptl_crystal_density_diffrn 1.509
_exptl_crystal_density_method 'not measured'
_exptl_crystal_description block
_exptl_crystal_F_000 483
_exptl_crystal_size_max 0.21
_exptl_crystal_size_mid 0.19
_exptl_crystal_size_min 0.17
_refine_diff_density_max 0.431
_refine_diff_density_min -0.333
_refine_ls_extinction_method none
_refine_ls_goodness_of_fit_ref 0.901
_refine_ls_hydrogen_treatment constr
_refine_ls_matrix_type full
_refine_ls_number_parameters 277
_refine_ls_number_reflns 3679
_refine_ls_number_restraints 6
_refine_ls_restrained_S_all 0.907
_refine_ls_R_factor_all 0.0737
_refine_ls_R_factor_gt 0.0441
_refine_ls_shift/su_max 0.000
_refine_ls_shift/su_mean 0.000
_refine_ls_structure_factor_coef Fsqd
_refine_ls_weighting_details 'calc w=1/[\s^2^(Fo^2^)+(0.0391P)^2^+0.0000P] where P=(Fo^2^+2Fc^2^)/3'
_refine_ls_weighting_scheme calc
_refine_ls_wR_factor_gt 0.0907
_refine_ls_wR_factor_ref 0.1001
_reflns_number_gt 2392
_reflns_number_total 3728
_reflns_threshold_expression I>2sigma(I)
_cod_data_source_file rz2428.cif
_cod_data_source_block I
_cod_database_code 2225966
_cod_database_fobs_code 2225966

loop_
_symmetry_equiv_pos_as_xyz
'x, y, z'
'-x, -y, -z'

loop_
_atom_site_type_symbol
_atom_site_label
_atom_site_fract_x
_atom_site_fract_y
_atom_site_fract_z
_atom_site_U_iso_or_equiv
_atom_site_adp_type
_atom_site_calc_flag
_atom_site_refinement_flags
_atom_site_occupancy
_atom_site_disorder_assembly
_atom_site_disorder_group
Cu Cu1 0.5000 1.0000 0.5000 0.03494(19) Uani d S 1 . .
S S1 0.46635(10) 0.45645(8) 0.29541(10) 0.0526(3) Uani d . 1 . .
S S2 0.38860(11) 1.20522(11) -0.05513(9) 0.0609(3) Uani d . 1 . .
O O1 0.7889(3) 0.9473(2) 0.4138(2) 0.0586(7) Uani d U 1 . .
O O2 0.9388(3) 1.0613(3) 0.2949(3) 0.0869(10) Uani d . 1 . .
O O3 1.0298(3) 0.8845(3) 0.3704(3) 0.1064(12) Uani d . 1 . .
N N1 0.4896(3) 0.8203(2) 0.4611(2) 0.0337(6) Uani d . 1 . .
N N2 -0.0360(3) 0.4563(3) 0.3369(3) 0.0556(9) Uani d . 1 . .
N N3 0.4666(3) 1.0575(2) 0.3276(2) 0.0327(6) Uani d . 1 . .
N N4 -0.1253(4) 1.2525(3) 0.0096(3) 0.0642(9) Uani d . 1 . .
N N5 0.9202(4) 0.9628(3) 0.3612(3) 0.0538(7) Uani d U 1 . .
C C1 0.6125(4) 0.7481(3) 0.3889(3) 0.0381(8) Uani d . 1 . .
H H1 0.7061 0.7748 0.3711 0.046 Uiso calc R 1 . .
C C2 0.6058(4) 0.6377(3) 0.3409(3) 0.0381(8) Uani d . 1 . .
H H2 0.6937 0.5908 0.2917 0.046 Uiso calc R 1 . .
C C3 0.4684(4) 0.5955(3) 0.3654(3) 0.0359(8) Uani d . 1 . .
C C4 0.3437(4) 0.6656(3) 0.4452(3) 0.0433(9) Uani d . 1 . .
H H4 0.2500 0.6385 0.4682 0.052 Uiso calc R 1 . .
C C5 0.3596(4) 0.7753(3) 0.4899(3) 0.0413(9) Uani d . 1 . .
H H5 0.2746 0.8210 0.5436 0.050 Uiso calc R 1 . .
C C6 0.2705(3) 0.4599(3) 0.3124(3) 0.0385(8) Uani d . 1 . .
C C7 0.1802(4) 0.5620(3) 0.2676(4) 0.0510(10) Uani d . 1 . .
H H7 0.2205 0.6326 0.2270 0.061 Uiso calc R 1 . .
C C8 0.0298(4) 0.5550(4) 0.2851(4) 0.0560(10) Uani d . 1 . .
H H8 -0.0309 0.6253 0.2586 0.067 Uiso calc R 1 . .
C C9 0.0547(4) 0.3585(3) 0.3756(4) 0.0556(10) Uani d . 1 . .
H H9 0.0133 0.2866 0.4105 0.067 Uiso calc R 1 . .
C C10 0.2053(4) 0.3570(3) 0.3674(3) 0.0453(9) Uani d . 1 . .
H H10 0.2621 0.2871 0.3987 0.054 Uiso calc R 1 . .
C C11 0.3401(4) 1.0425(3) 0.2976(3) 0.0365(8) Uani d . 1 . .
H H11 0.2705 1.0005 0.3569 0.044 Uiso calc R 1 . .
C C12 0.3082(4) 1.0855(3) 0.1852(3) 0.0386(8) Uani d . 1 . .
H H12 0.2191 1.0726 0.1693 0.046 Uiso calc R 1 . .
C C13 0.4103(4) 1.1485(3) 0.0953(3) 0.0389(8) Uani d . 1 . .
C C14 0.5424(4) 1.1637(3) 0.1250(3) 0.0404(9) Uani d . 1 . .
H H14 0.6140 1.2051 0.0671 0.049 Uiso calc R 1 . .
C C15 0.5658(4) 1.1175(3) 0.2396(3) 0.0369(8) Uani d . 1 . .
H H15 0.6547 1.1281 0.2575 0.044 Uiso calc R 1 . .
C C16 0.1889(4) 1.2224(3) -0.0291(3) 0.0415(9) Uani d . 1 . .
C C17 0.1259(4) 1.1460(3) -0.0847(3) 0.0504(10) Uani d . 1 . .
H H17 0.1873 1.0824 -0.1364 0.061 Uiso calc R 1 . .
C C18 -0.0290(5) 1.1645(4) -0.0632(4) 0.0592(11) Uani d . 1 . .
H H18 -0.0694 1.1118 -0.1022 0.071 Uiso calc R 1 . .
C C19 0.0927(4) 1.3150(4) 0.0459(4) 0.0603(11) Uani d . 1 . .
H H19 0.1307 1.3701 0.0843 0.072 Uiso calc R 1 . .
C C20 -0.0611(5) 1.3244(4) 0.0630(4) 0.0725(13) Uani d . 1 . .
H H20 -0.1250 1.3859 0.1161 0.087 Uiso calc R 1 . .

loop_
_atom_site_aniso_label
_atom_site_aniso_U_11
_atom_site_aniso_U_22
_atom_site_aniso_U_33
_atom_site_aniso_U_12
_atom_site_aniso_U_13
_atom_site_aniso_U_23
Cu1 0.0427(4) 0.0243(3) 0.0432(4) -0.0055(2) -0.0207(3) 0.0000(3)
S1 0.0416(6) 0.0364(5) 0.0856(8) -0.0001(4) -0.0239(5) -0.0226(5)
S2 0.0406(6) 0.0945(8) 0.0442(6) -0.0093(5) -0.0137(5) 0.0163(6)
O1 0.0421(14) 0.0601(14) 0.0723(17) -0.0193(12) -0.0018(13) -0.0171(13)
O2 0.073(2) 0.064(2) 0.107(3) -0.0221(16) 0.0062(18) 0.0106(18)
O3 0.069(2) 0.089(2) 0.148(3) 0.0266(18) -0.036(2) 0.000(2)
N1 0.0358(16) 0.0265(14) 0.0415(17) -0.0050(12) -0.0151(14) -0.0005(12)
N2 0.0396(18) 0.052(2) 0.076(2) -0.0107(16) -0.0115(17) -0.0103(18)
N3 0.0353(16) 0.0287(14) 0.0370(17) -0.0077(12) -0.0128(14) -0.0015(12)
N4 0.045(2) 0.073(2) 0.072(3) -0.0104(19) -0.0154(19) 0.006(2)
N5 0.0412(16) 0.0535(16) 0.0649(18) -0.0102(15) -0.0065(15) -0.0127(14)
C1 0.0317(19) 0.0398(19) 0.046(2) -0.0101(16) -0.0133(17) -0.0003(17)
C2 0.035(2) 0.0339(19) 0.047(2) -0.0037(15) -0.0122(17) -0.0078(16)
C3 0.040(2) 0.0269(17) 0.044(2) -0.0049(15) -0.0170(17) -0.0005(15)
C4 0.0293(19) 0.0364(19) 0.065(3) -0.0094(15) -0.0092(18) -0.0096(18)
C5 0.037(2) 0.0347(19) 0.051(2) -0.0030(16) -0.0087(18) -0.0083(17)
C6 0.038(2) 0.0345(18) 0.048(2) -0.0056(15) -0.0179(17) -0.0093(16)
C7 0.049(2) 0.040(2) 0.069(3) -0.0125(17) -0.023(2) 0.0068(19)
C8 0.050(2) 0.046(2) 0.077(3) -0.0013(19) -0.030(2) -0.001(2)
C9 0.054(3) 0.044(2) 0.065(3) -0.0131(19) -0.006(2) -0.004(2)
C10 0.047(2) 0.0341(19) 0.054(2) -0.0027(17) -0.0130(19) -0.0068(17)
C11 0.0350(19) 0.0340(18) 0.042(2) -0.0104(15) -0.0114(17) 0.0008(16)
C12 0.0321(19) 0.0406(19) 0.045(2) -0.0078(15) -0.0133(17) 0.0028(17)
C13 0.0323(19) 0.044(2) 0.037(2) -0.0021(16) -0.0084(17) -0.0008(16)
C14 0.034(2) 0.043(2) 0.042(2) -0.0099(16) -0.0081(17) 0.0042(17)
C15 0.0321(19) 0.0322(18) 0.049(2) -0.0054(15) -0.0136(18) -0.0035(17)
C16 0.037(2) 0.050(2) 0.036(2) -0.0015(17) -0.0137(17) 0.0079(17)
C17 0.053(2) 0.045(2) 0.051(3) -0.0016(18) -0.015(2) -0.0030(19)
C18 0.062(3) 0.061(3) 0.068(3) -0.024(2) -0.032(2) 0.006(2)
C19 0.053(3) 0.068(3) 0.065(3) -0.006(2) -0.021(2) -0.018(2)
C20 0.053(3) 0.079(3) 0.080(3) 0.008(2) -0.015(3) -0.024(3)

loop_
_atom_type_symbol
_atom_type_description
_atom_type_scat_dispersion_real
_atom_type_scat_dispersion_imag
_atom_type_scat_source
C C 0.0033 0.0016 'International Tables Vol C Tables 4.2.6.8 and 6.1.1.4'
H H 0.0000 0.0000 'International Tables Vol C Tables 4.2.6.8 and 6.1.1.4'
Cu Cu 0.3201 1.2651 'International Tables Vol C Tables 4.2.6.8 and 6.1.1.4'
N N 0.0061 0.0033 'International Tables Vol C Tables 4.2.6.8 and 6.1.1.4'
O O 0.0106 0.0060 'International Tables Vol C Tables 4.2.6.8 and 6.1.1.4'
S S 0.1246 0.1234 'International Tables Vol C Tables 4.2.6.8 and 6.1.1.4'

loop_
_geom_angle_atom_site_label_1
_geom_angle_atom_site_label_2
_geom_angle_atom_site_label_3
_geom_angle_site_symmetry_1
_geom_angle_site_symmetry_3
_geom_angle
_geom_angle_publ_flag
N3 Cu1 N3 2_676 . 180.0000(10) ?
N3 Cu1 N1 2_676 2_676 87.75(10) ?
N3 Cu1 N1 . 2_676 92.25(10) ?
N3 Cu1 N1 2_676 . 92.25(10) ?
N3 Cu1 N1 . . 87.75(10) ?
N1 Cu1 N1 2_676 . 180.00(14) ?
N3 Cu1 O1 2_676 . 86.21(9) ?
N3 Cu1 O1 . . 93.79(9) ?
N1 Cu1 O1 2_676 . 91.99(9) ?
N1 Cu1 O1 . . 88.01(9) ?
N3 Cu1 O1 2_676 2_676 93.79(9) ?
N3 Cu1 O1 . 2_676 86.21(9) ?
N1 Cu1 O1 2_676 2_676 88.01(9) ?
N1 Cu1 O1 . 2_676 91.99(9) ?
O1 Cu1 O1 . 2_676 180.0000(10) ?
C3 S1 C6 . . 103.18(15) ?
C13 S2 C16 . . 101.57(15) ?
N5 O1 Cu1 . . 159.3(2) ?
C5 N1 C1 . . 116.5(3) ?
C5 N1 Cu1 . . 122.5(2) ?
C1 N1 Cu1 . . 120.4(2) ?
C8 N2 C9 . . 115.3(3) ?
C15 N3 C11 . . 116.8(3) ?
C15 N3 Cu1 . . 121.7(2) ?
C11 N3 Cu1 . . 121.4(2) ?
C20 N4 C18 . . 115.0(3) ?
O3 N5 O1 . . 122.4(4) ?
O3 N5 O2 . . 119.9(4) ?
O1 N5 O2 . . 117.7(3) ?
N1 C1 C2 . . 122.9(3) ?
N1 C1 H1 . . 118.5 ?
C2 C1 H1 . . 118.5 ?
C1 C2 C3 . . 120.0(3) ?
C1 C2 H2 . . 120.0 ?
C3 C2 H2 . . 120.0 ?
C4 C3 C2 . . 117.2(3) ?
C4 C3 S1 . . 125.1(3) ?
C2 C3 S1 . . 117.7(2) ?
C5 C4 C3 . . 119.3(3) ?
C5 C4 H4 . . 120.4 ?
C3 C4 H4 . . 120.4 ?
N1 C5 C4 . . 123.9(3) ?
N1 C5 H5 . . 118.1 ?
C4 C5 H5 . . 118.1 ?
C10 C6 C7 . . 118.1(3) ?
C10 C6 S1 . . 119.4(3) ?
C7 C6 S1 . . 122.4(3) ?
C8 C7 C6 . . 117.8(3) ?
C8 C7 H7 . . 121.1 ?
C6 C7 H7 . . 121.1 ?
N2 C8 C7 . . 125.3(3) ?
N2 C8 H8 . . 117.3 ?
C7 C8 H8 . . 117.3 ?
N2 C9 C10 . . 124.3(3) ?
N2 C9 H9 . . 117.9 ?
C10 C9 H9 . . 117.9 ?
C6 C10 C9 . . 119.0(3) ?
C6 C10 H10 . . 120.5 ?
C9 C10 H10 . . 120.5 ?
N3 C11 C12 . . 123.8(3) ?
N3 C11 H11 . . 118.1 ?
C12 C11 H11 . . 118.1 ?
C11 C12 C13 . . 119.2(3) ?
C11 C12 H12 . . 120.4 ?
C13 C12 H12 . . 120.4 ?
C12 C13 C14 . . 117.5(3) ?
C12 C13 S2 . . 124.7(3) ?
C14 C13 S2 . . 117.8(3) ?
C15 C14 C13 . . 119.6(3) ?
C15 C14 H14 . . 120.2 ?
C13 C14 H14 . . 120.2 ?
N3 C15 C14 . . 123.1(3) ?
N3 C15 H15 . . 118.4 ?
C14 C15 H15 . . 118.4 ?
C17 C16 C19 . . 117.9(3) ?
C17 C16 S2 . . 121.4(3) ?
C19 C16 S2 . . 120.7(3) ?
C16 C17 C18 . . 119.1(4) ?
C16 C17 H17 . . 120.4 ?
C18 C17 H17 . . 120.4 ?
N4 C18 C17 . . 124.5(4) ?
N4 C18 H18 . . 117.7 ?
C17 C18 H18 . . 117.7 ?
C16 C19 C20 . . 118.4(4) ?
C16 C19 H19 . . 120.8 ?
C20 C19 H19 . . 120.8 ?
N4 C20 C19 . . 125.0(4) ?
N4 C20 H20 . . 117.5 ?
C19 C20 H20 . . 117.5 ?

loop_
_geom_bond_atom_site_label_1
_geom_bond_atom_site_label_2
_geom_bond_site_symmetry_2
_geom_bond_distance
_geom_bond_publ_flag
Cu1 N3 2_676 2.023(3) ?
Cu1 N3 . 2.023(3) ?
Cu1 N1 2_676 2.047(3) ?
Cu1 N1 . 2.047(3) ?
Cu1 O1 . 2.558(3) ?
Cu1 O1 2_676 2.558(3) ?
S1 C3 . 1.754(3) ?
S1 C6 . 1.772(3) ?
S2 C13 . 1.757(3) ?
S2 C16 . 1.775(3) ?
O1 N5 . 1.231(3) ?
O2 N5 . 1.238(4) ?
O3 N5 . 1.216(4) ?
N1 C5 . 1.331(4) ?
N1 C1 . 1.348(4) ?
N2 C8 . 1.326(4) ?
N2 C9 . 1.334(4) ?
N3 C15 . 1.344(4) ?
N3 C11 . 1.347(4) ?
N4 C20 . 1.326(5) ?
N4 C18 . 1.329(5) ?
C1 C2 . 1.365(4) ?
C1 H1 . 0.9300 ?
C2 C3 . 1.383(4) ?
C2 H2 . 0.9300 ?
C3 C4 . 1.383(4) ?
C4 C5 . 1.370(4) ?
C4 H4 . 0.9300 ?
C5 H5 . 0.9300 ?
C6 C10 . 1.370(4) ?
C6 C7 . 1.390(4) ?
C7 C8 . 1.373(5) ?
C7 H7 . 0.9300 ?
C8 H8 . 0.9300 ?
C9 C10 . 1.375(5) ?
C9 H9 . 0.9300 ?
C10 H10 . 0.9300 ?
C11 C12 . 1.366(4) ?
C11 H11 . 0.9300 ?
C12 C13 . 1.387(4) ?
C12 H12 . 0.9300 ?
C13 C14 . 1.397(4) ?
C14 C15 . 1.367(4) ?
C14 H14 . 0.9300 ?
C15 H15 . 0.9300 ?
C16 C17 . 1.367(4) ?
C16 C19 . 1.374(5) ?
C17 C18 . 1.372(5) ?
C17 H17 . 0.9300 ?
C18 H18 . 0.9300 ?
C19 C20 . 1.375(5) ?
C19 H19 . 0.9300 ?
C20 H20 . 0.9300 ?

loop_
_geom_hbond_atom_site_label_D
_geom_hbond_atom_site_label_H
_geom_hbond_atom_site_label_A
_geom_hbond_site_symmetry_A
_geom_hbond_distance_DH
_geom_hbond_distance_HA
_geom_hbond_distance_DA
_geom_hbond_angle_DHA
C11 H11 O1 2_676 0.93 2.52 3.063(4) 117.7
C5 H5 O2 2_676 0.93 2.49 3.419(4) 174.0
C5 H5 O1 2_676 0.93 2.51 3.193(4) 130.3
C14 H14 N4 1_655 0.93 2.47 3.279(5) 146.0
C1 H1 O1 . 0.93 2.27 3.008(4) 135.4

loop_
_geom_torsion_atom_site_label_1
_geom_torsion_atom_site_label_2
_geom_torsion_atom_site_label_3
_geom_torsion_atom_site_label_4
_geom_torsion_site_symmetry_1
_geom_torsion_site_symmetry_2
_geom_torsion_site_symmetry_3
_geom_torsion_site_symmetry_4
_geom_torsion
_geom_torsion_publ_flag
N3 Cu1 O1 N5 2_676 . . . -120.2(7) ?
N3 Cu1 O1 N5 . . . . 59.8(7) ?
N1 Cu1 O1 N5 2_676 . . . -32.6(7) ?
N1 Cu1 O1 N5 . . . . 147.4(7) ?
N3 Cu1 N1 C5 . . . . -89.3(3) ?
O1 Cu1 N1 C5 . . . . 176.8(3) ?
O1 Cu1 N1 C5 2_676 . . . -3.2(3) ?
N3 Cu1 N1 C1 2_676 . . . -98.5(2) ?
N3 Cu1 N1 C1 . . . . 81.5(2) ?
O1 Cu1 N1 C1 . . . . -12.3(2) ?
O1 Cu1 N1 C1 2_676 . . . 167.7(2) ?
N1 Cu1 N3 C15 2_676 . . . 57.4(2) ?
N1 Cu1 N3 C15 . . . . -122.6(2) ?
O1 Cu1 N3 C15 . . . . -34.7(2) ?
O1 Cu1 N3 C15 2_676 . . . 145.3(2) ?
N1 Cu1 N3 C11 2_676 . . . -119.5(2) ?
N1 Cu1 N3 C11 . . . . 60.5(2) ?
O1 Cu1 N3 C11 . . . . 148.3(2) ?
O1 Cu1 N3 C11 2_676 . . . -31.7(2) ?
Cu1 O1 N5 O3 . . . . 166.9(5) ?
Cu1 O1 N5 O2 . . . . -14.5(9) ?
C5 N1 C1 C2 . . . . 3.5(5) ?
Cu1 N1 C1 C2 . . . . -167.9(2) ?
N1 C1 C2 C3 . . . . 0.1(5) ?
C1 C2 C3 C4 . . . . -3.6(5) ?
C1 C2 C3 S1 . . . . 177.4(2) ?
C6 S1 C3 C4 . . . . 16.6(3) ?
C6 S1 C3 C2 . . . . -164.5(3) ?
C2 C3 C4 C5 . . . . 3.5(5) ?
S1 C3 C4 C5 . . . . -177.6(3) ?
C1 N1 C5 C4 . . . . -3.6(5) ?
Cu1 N1 C5 C4 . . . . 167.5(2) ?
C3 C4 C5 N1 . . . . 0.2(5) ?
C3 S1 C6 C10 . . . . -127.2(3) ?
C3 S1 C6 C7 . . . . 55.2(3) ?
C10 C6 C7 C8 . . . . 2.2(5) ?
S1 C6 C7 C8 . . . . 179.8(3) ?
C9 N2 C8 C7 . . . . 1.1(6) ?
C6 C7 C8 N2 . . . . -3.0(6) ?
C8 N2 C9 C10 . . . . 1.6(6) ?
C7 C6 C10 C9 . . . . 0.2(5) ?
S1 C6 C10 C9 . . . . -177.4(3) ?
N2 C9 C10 C6 . . . . -2.3(6) ?
C15 N3 C11 C12 . . . . -0.6(4) ?
Cu1 N3 C11 C12 . . . . 176.5(2) ?
N3 C11 C12 C13 . . . . 0.0(5) ?
C11 C12 C13 C14 . . . . 0.5(5) ?
C11 C12 C13 S2 . . . . 178.0(2) ?
C16 S2 C13 C12 . . . . 23.8(3) ?
C16 S2 C13 C14 . . . . -158.6(3) ?
C12 C13 C14 C15 . . . . -0.3(5) ?
S2 C13 C14 C15 . . . . -178.0(2) ?
C11 N3 C15 C14 . . . . 0.8(4) ?
Cu1 N3 C15 C14 . . . . -176.3(2) ?
C13 C14 C15 N3 . . . . -0.4(5) ?
C13 S2 C16 C17 . . . . -111.6(3) ?
C13 S2 C16 C19 . . . . 69.8(3) ?
C19 C16 C17 C18 . . . . -0.2(5) ?
S2 C16 C17 C18 . . . . -179.0(3) ?
C20 N4 C18 C17 . . . . -0.3(6) ?
C16 C17 C18 N4 . . . . -0.3(6) ?
C17 C16 C19 C20 . . . . 1.2(5) ?
S2 C16 C19 C20 . . . . 179.9(3) ?
C18 N4 C20 C19 . . . . 1.4(6) ?
C16 C19 C20 N4 . . . . -1.9(7) ?
